data_4338876
loop_
_publ_author_name
'Liu, Hai-Yan'
'Wu, Hua'
'Ma, Jian-Fang'
'Song, Shu-Yan'
'Yang, Jin'
'Liu, Ying-Ying'
'Su, Zhong-Min'

_publ_section_title
;
 Structural study of silver(I) sulfonate complexes with pyrazine
 derivatives.
;
_journal_issue 18
_journal_name_full 'Inorganic chemistry'
_journal_page_first 7299
_journal_page_last 7311
_journal_paper_doi 10.1021/ic070147s
_journal_volume 46
_journal_year 2007
_chemical_formula_moiety 'C6 H12 Ag2 N2 O2, 2(C10 H8 N O3 S), H2 O'
_chemical_formula_sum 'C26 H30 Ag2 N4 O9 S2'
_chemical_formula_weight 822.40
_chemical_name_systematic
;
 ?
;
_space_group_IT_number 33
_symmetry_cell_setting orthorhombic
_symmetry_space_group_name_Hall 'P 2c -2n'
_symmetry_space_group_name_H-M 'P n a 21'
_atom_sites_solution_hydrogens geom
_atom_sites_solution_primary direct
_atom_sites_solution_secondary difmap
_audit_creation_method SHELXL-97
_cell_angle_alpha 90.00
_cell_angle_beta 90.00
_cell_angle_gamma 90.00
_cell_formula_units_Z 4
_cell_length_a 11.931(3)
_cell_length_b 18.766(4)
_cell_length_c 13.323(3)
_cell_measurement_temperature 293(2)
_cell_measurement_theta_max 26.0
_cell_measurement_theta_min 1.9
_cell_volume 2983.0(12)
_computing_cell_refinement 'Bruker SMART'
_computing_data_collection 'Bruker SMART'
_computing_data_reduction 'Bruker SAINT software (Bruker, 1999)'
_computing_molecular_graphics 'SHELXTL-PLUS (Sheldrick, 1990)'
_computing_publication_material SHELXL-97
_computing_structure_refinement 'SHELXL-97 (Sheldrick, 1997)'
_computing_structure_solution 'SHELXS-97(Sheldrick, 1997)'
_diffrn_ambient_temperature 293(2)
_diffrn_measured_fraction_theta_full 0.999
_diffrn_measured_fraction_theta_max 0.999
_diffrn_measurement_device_type 'Bruker SMART APEX CCD'
_diffrn_measurement_method 'phi and omega scans'
_diffrn_radiation_monochromator graphite
_diffrn_radiation_source 'fine-focus sealed tube'
_diffrn_radiation_type MoK\a
_diffrn_radiation_wavelength 0.71069
_diffrn_reflns_av_R_equivalents 0.0933
_diffrn_reflns_av_sigmaI/netI 0.0736
_diffrn_reflns_limit_h_max 14
_diffrn_reflns_limit_h_min -14
_diffrn_reflns_limit_k_max 23
_diffrn_reflns_limit_k_min -14
_diffrn_reflns_limit_l_max 16
_diffrn_reflns_limit_l_min -16
_diffrn_reflns_number 16559
_diffrn_reflns_theta_full 26.02
_diffrn_reflns_theta_max 26.02
_diffrn_reflns_theta_min 1.87
_diffrn_standards_decay_% none
_diffrn_standards_interval_count none
_diffrn_standards_interval_time none
_diffrn_standards_number none
_exptl_absorpt_coefficient_mu 1.512
_exptl_absorpt_correction_T_max 0.854
_exptl_absorpt_correction_T_min 0.828
_exptl_absorpt_correction_type empirical
_exptl_absorpt_process_details SADABS
_exptl_crystal_colour yellow
_exptl_crystal_density_diffrn 1.831
_exptl_crystal_density_meas ?
_exptl_crystal_density_method 'not measured'
_exptl_crystal_description block
_exptl_crystal_F_000 1648
_exptl_crystal_size_max 0.436
_exptl_crystal_size_mid 0.104
_exptl_crystal_size_min 0.104
_refine_diff_density_max 0.499
_refine_diff_density_min -0.461
_refine_diff_density_rms 0.075
_refine_ls_abs_structure_details 'Flack H D (1983), Acta Cryst. A39, 876-881'
_refine_ls_abs_structure_Flack -0.05(2)
_refine_ls_extinction_method none
_refine_ls_goodness_of_fit_ref 0.911
_refine_ls_hydrogen_treatment mixed
_refine_ls_matrix_type full
_refine_ls_number_parameters 430
_refine_ls_number_reflns 5810
_refine_ls_number_restraints 20
_refine_ls_restrained_S_all 0.912
_refine_ls_R_factor_all 0.0547
_refine_ls_R_factor_gt 0.0424
_refine_ls_shift/su_max 0.001
_refine_ls_shift/su_mean 0.000
_refine_ls_structure_factor_coef Fsqd
_refine_ls_weighting_details 'calc w=1/[\s^2^(Fo^2^)+(0.0295P)^2^+0.0000P] where P=(Fo^2^+2Fc^2^)/3'
_refine_ls_weighting_scheme calc
_refine_ls_wR_factor_gt 0.0744
_refine_ls_wR_factor_ref 0.0788
_reflns_number_gt 4537
_reflns_number_total 5810
_reflns_threshold_expression >2sigma(I)
_cod_data_source_file ic070147s-file003.cif
_cod_data_source_block compound-10
_cod_depositor_comments
;
The following automatic conversions were performed:

'_exptl_crystal_density_meas' value 'none' was changed to '?' - the
value is perceived as not measured.

Automatic conversion script
Id: cif_fix_values 3008 2015-01-20 13:52:24Z robertas 
;
_cod_original_cell_volume 2983.0(11)
_cod_original_sg_symbol_H-M pna21
_cod_database_code 4338876

loop_
_symmetry_equiv_pos_as_xyz
'x, y, z'
'-x, -y, z+1/2'
'-x+1/2, y+1/2, z+1/2'
'x+1/2, -y+1/2, z'

loop_
_atom_site_label
_atom_site_type_symbol
_atom_site_fract_x
_atom_site_fract_y
_atom_site_fract_z
_atom_site_U_iso_or_equiv
_atom_site_adp_type
_atom_site_occupancy
_atom_site_symmetry_multiplicity
_atom_site_calc_flag
_atom_site_refinement_flags
Ag1 Ag 0.36433(4) -0.150122(19) 0.39622(4) 0.06345(13) Uani 1 1 d D
Ag2' Ag 0.58223(10) 0.19729(5) 0.40284(10) 0.0770(3) Uani 0.50 1 d P
Ag2 Ag 0.60862(11) 0.19612(6) 0.46498(8) 0.0689(3) Uani 0.50 1 d PD
C1 C 0.4946(4) -0.1476(2) 0.6523(3) 0.0360(10) Uani 1 1 d .
C2 C 0.3863(5) -0.1678(3) 0.6512(4) 0.0459(12) Uani 1 1 d .
H2 H 0.3678 -0.2159 0.6537 0.055 Uiso 1 1 calc R
C3 C 0.3000(4) -0.1154(3) 0.6462(3) 0.0472(11) Uani 1 1 d .
H3 H 0.2253 -0.1296 0.6443 0.057 Uiso 1 1 calc R
C4 C 0.3257(4) -0.0456(3) 0.6443(3) 0.0420(11) Uani 1 1 d .
H4 H 0.2684 -0.0120 0.6431 0.050 Uiso 1 1 calc R
C5 C 0.4645(4) 0.0514(2) 0.6396(3) 0.0398(11) Uani 1 1 d .
H5 H 0.4069 0.0847 0.6376 0.048 Uiso 1 1 calc R
C6 C 0.5721(4) 0.0737(2) 0.6384(3) 0.0394(10) Uani 1 1 d D
C7 C 0.6596(4) 0.0232(3) 0.6410(3) 0.0411(11) Uani 1 1 d .
H7 H 0.7337 0.0387 0.6400 0.049 Uiso 1 1 calc R
C8 C 0.6373(4) -0.0476(2) 0.6449(3) 0.0383(10) Uani 1 1 d .
H8 H 0.6964 -0.0798 0.6460 0.046 Uiso 1 1 calc R
C9 C 0.5261(4) -0.0734(2) 0.6474(3) 0.0320(10) Uani 1 1 d .
C10 C 0.4379(4) -0.0226(2) 0.6440(3) 0.0351(9) Uani 1 1 d .
C11 C 0.9075(4) 0.1470(2) 0.5722(3) 0.0409(11) Uani 1 1 d .
C12 C 0.8711(4) 0.1914(3) 0.4973(3) 0.0489(12) Uani 1 1 d .
H12 H 0.8554 0.2390 0.5108 0.059 Uiso 1 1 calc R
C13 C 0.8578(4) 0.1644(3) 0.4007(5) 0.0528(12) Uani 1 1 d .
H13 H 0.8314 0.1941 0.3501 0.063 Uiso 1 1 calc R
C14 C 0.8826(4) 0.0954(3) 0.3790(3) 0.0502(13) Uani 1 1 d .
H14 H 0.8736 0.0790 0.3136 0.060 Uiso 1 1 calc R
C15 C 0.9471(4) -0.0234(2) 0.4304(3) 0.0438(11) Uani 1 1 d .
H15 H 0.9393 -0.0390 0.3645 0.053 Uiso 1 1 calc R
C16 C 0.9831(4) -0.0709(2) 0.5020(3) 0.0447(11) Uani 1 1 d .
C17 C 0.9884(4) -0.0458(2) 0.6021(3) 0.0484(12) Uani 1 1 d .
H17 H 1.0078 -0.0775 0.6529 0.058 Uiso 1 1 calc R
C18 C 0.9661(4) 0.0233(2) 0.6265(3) 0.0420(11) Uani 1 1 d .
H18 H 0.9726 0.0375 0.6931 0.050 Uiso 1 1 calc R
C19 C 0.9215(4) 0.0483(2) 0.4532(3) 0.0413(10) Uani 1 1 d .
C20 C 0.9335(3) 0.0740(2) 0.5542(3) 0.0369(10) Uani 1 1 d .
C21 C 0.6206(5) -0.0975(3) 0.3838(4) 0.0637(14) Uani 1 1 d .
H21A H 0.5774 -0.1407 0.3842 0.096 Uiso 1 1 calc R
H21B H 0.6712 -0.0975 0.4397 0.096 Uiso 1 1 calc R
H21C H 0.6625 -0.0946 0.3224 0.096 Uiso 1 1 calc R
C22 C 0.5438(4) -0.0351(2) 0.3914(4) 0.0452(10) Uani 1 1 d .
C23 C 0.5871(4) 0.0337(2) 0.3957(4) 0.0496(11) Uani 1 1 d .
H23 H 0.6645 0.0395 0.3946 0.060 Uiso 1 1 calc R
C24 C 0.4127(4) 0.0803(2) 0.4013(3) 0.0475(10) Uani 1 1 d .
H24 H 0.3650 0.1194 0.4052 0.057 Uiso 1 1 calc R
C25 C 0.3663(4) 0.0124(2) 0.3956(4) 0.0452(9) Uani 1 1 d .
C26 C 0.2418(4) 0.0031(3) 0.3960(5) 0.0615(12) Uani 1 1 d .
H26A H 0.2241 -0.0467 0.3930 0.092 Uiso 1 1 calc R
H26B H 0.2102 0.0269 0.3388 0.092 Uiso 1 1 calc R
H26C H 0.2113 0.0232 0.4563 0.092 Uiso 1 1 calc R
N1 N 0.5230(3) 0.09120(18) 0.4012(3) 0.0482(9) Uani 1 1 d .
N2 N 0.4328(3) -0.04473(18) 0.3926(3) 0.0424(8) Uani 1 1 d .
N3 N 0.5985(5) 0.1479(2) 0.6304(4) 0.0578(13) Uani 1 1 d D
H3N H 0.552(3) 0.1947(7) 0.6306(12) 0.087 Uiso 1 1 d D
H4N H 0.652(3) 0.153(2) 0.654(3) 0.030(15) Uiso 1 1 d D
N4 N 1.0097(5) -0.1395(2) 0.4784(4) 0.0707(14) Uani 1 1 d D
H1N H 1.039(5) -0.164(3) 0.523(3) 0.069(19) Uiso 1 1 d D
H2N H 1.042(5) -0.149(3) 0.418(3) 0.104 Uiso 1 1 d D
O1 O 1.0311(4) 0.1707(2) 0.7308(3) 0.0728(11) Uani 1 1 d .
O2 O 0.8370(3) 0.14654(19) 0.7566(2) 0.0697(11) Uani 1 1 d .
O3 O 0.8933(4) 0.2581(2) 0.6875(3) 0.0708(11) Uani 1 1 d .
O4 O 0.6588(4) -0.2148(2) 0.5682(3) 0.0759(12) Uani 1 1 d .
O5 O 0.5411(3) -0.28150(17) 0.6788(2) 0.0596(9) Uani 1 1 d .
O6 O 0.6696(3) -0.19566(17) 0.7465(2) 0.0602(10) Uani 1 1 d .
OW1 O 0.3045(4) -0.2562(2) 0.3960(3) 0.0837(11) Uani 1 1 d D
H1A H 0.261(4) -0.2446(18) 0.337(4) 0.126 Uiso 1 1 d D
H1B H 0.372(4) -0.2698(9) 0.360(5) 0.126 Uiso 1 1 d D
OW2 O 0.6316(4) 0.2984(3) 0.3806(4) 0.0975(16) Uani 1 1 d D
H2A H 0.578(4) 0.334(3) 0.344(4) 0.078(18) Uiso 1 1 d D
H2B H 0.690(4) 0.306(4) 0.339(5) 0.118 Uiso 1 1 d D
OW3 O 0.7192(4) 0.3473(3) 0.5974(4) 0.0910(14) Uani 1 1 d D
H3A H 0.667(6) 0.354(4) 0.637(6) 0.136 Uiso 1 1 d D
H3B H 0.759(6) 0.308(4) 0.614(6) 0.136 Uiso 1 1 d D
S3 S 0.91885(11) 0.18349(7) 0.69636(9) 0.0476(3) Uani 1 1 d .
S4 S 0.60017(11) -0.21514(7) 0.66205(8) 0.0430(3) Uani 1 1 d .

loop_
_atom_site_aniso_label
_atom_site_aniso_U_11
_atom_site_aniso_U_22
_atom_site_aniso_U_33
_atom_site_aniso_U_23
_atom_site_aniso_U_13
_atom_site_aniso_U_12
Ag1 0.0800(3) 0.04025(19) 0.0701(2) 0.0007(2) 0.0091(2) -0.00861(19)
Ag2' 0.0782(7) 0.0447(5) 0.1080(9) -0.0084(8) 0.0183(9) -0.0198(5)
Ag2 0.0728(7) 0.0484(6) 0.0854(8) 0.0212(6) 0.0081(6) -0.0116(5)
C1 0.045(3) 0.036(2) 0.027(2) 0.0010(18) -0.0001(18) 0.004(2)
C2 0.055(3) 0.036(3) 0.046(3) 0.004(2) -0.006(2) -0.006(2)
C3 0.037(3) 0.056(3) 0.049(3) 0.000(2) -0.003(2) -0.005(2)
C4 0.040(3) 0.044(3) 0.042(3) 0.001(2) 0.000(2) 0.009(2)
C5 0.047(3) 0.039(3) 0.034(2) -0.0020(19) -0.002(2) 0.010(2)
C6 0.048(3) 0.037(3) 0.033(2) 0.0010(19) 0.0030(19) 0.002(2)
C7 0.043(3) 0.042(3) 0.038(2) 0.004(2) 0.000(2) -0.006(2)
C8 0.036(3) 0.047(3) 0.031(2) 0.0058(19) -0.0035(19) 0.010(2)
C9 0.042(3) 0.034(2) 0.0203(19) 0.0006(17) 0.0020(17) 0.003(2)
C10 0.041(3) 0.039(3) 0.025(2) 0.0027(18) 0.0003(18) 0.003(2)
C11 0.034(2) 0.048(3) 0.040(2) 0.006(2) 0.0078(19) -0.003(2)
C12 0.049(3) 0.047(3) 0.051(3) 0.011(2) 0.009(2) 0.003(2)
C13 0.050(3) 0.066(3) 0.043(2) 0.031(3) 0.006(3) 0.009(2)
C14 0.045(3) 0.071(3) 0.034(3) 0.014(2) 0.004(2) 0.003(2)
C15 0.047(3) 0.052(3) 0.032(2) 0.0028(19) -0.0010(19) -0.001(2)
C16 0.046(3) 0.042(3) 0.046(3) -0.001(2) 0.000(2) -0.003(2)
C17 0.056(3) 0.046(3) 0.043(3) 0.010(2) -0.008(2) 0.001(2)
C18 0.044(3) 0.047(3) 0.035(2) 0.0022(19) -0.0047(19) 0.003(2)
C19 0.038(3) 0.046(3) 0.039(2) 0.006(2) 0.0018(19) -0.004(2)
C20 0.032(2) 0.044(3) 0.034(2) 0.0073(19) 0.0027(18) -0.004(2)
C21 0.079(4) 0.064(3) 0.048(3) 0.005(3) 0.003(3) 0.018(3)
C22 0.059(3) 0.049(3) 0.028(2) 0.002(2) 0.002(2) 0.005(2)
C23 0.050(3) 0.061(3) 0.038(2) -0.004(3) 0.009(3) -0.006(2)
C24 0.063(3) 0.044(2) 0.036(2) 0.002(2) -0.008(3) 0.000(2)
C25 0.056(3) 0.047(2) 0.0328(19) -0.001(3) -0.006(2) 0.004(2)
C26 0.053(3) 0.063(3) 0.069(3) 0.002(3) -0.008(3) -0.002(2)
N1 0.064(3) 0.043(2) 0.0376(18) 0.003(2) -0.004(2) -0.0080(19)
N2 0.056(2) 0.0404(19) 0.0304(16) 0.0003(19) 0.000(2) 0.0018(17)
N3 0.062(4) 0.034(3) 0.077(3) 0.006(2) -0.005(3) -0.004(2)
N4 0.109(5) 0.042(3) 0.061(3) 0.000(2) 0.000(3) 0.008(3)
O1 0.064(2) 0.084(3) 0.070(2) -0.0235(19) -0.0153(19) 0.006(2)
O2 0.087(3) 0.067(2) 0.055(2) -0.0127(17) 0.028(2) -0.025(2)
O3 0.094(3) 0.047(2) 0.072(3) -0.0037(18) 0.003(2) -0.002(2)
O4 0.098(3) 0.069(3) 0.060(2) 0.0117(19) 0.030(2) 0.039(2)
O5 0.079(3) 0.0337(17) 0.066(2) 0.0016(14) -0.0133(18) 0.0029(18)
O6 0.068(2) 0.046(2) 0.066(2) 0.0004(15) -0.0294(18) 0.0112(18)
OW1 0.086(3) 0.071(2) 0.095(3) 0.005(3) 0.007(3) -0.007(2)
OW2 0.074(3) 0.077(3) 0.142(4) 0.020(3) 0.028(3) 0.007(2)
OW3 0.071(3) 0.098(4) 0.104(4) 0.001(3) 0.014(3) 0.004(3)
S3 0.0498(7) 0.0438(7) 0.0493(7) -0.0030(6) 0.0043(6) -0.0032(6)
S4 0.0542(7) 0.0355(6) 0.0392(6) 0.0011(5) -0.0033(5) 0.0090(6)

loop_
_atom_type_symbol
_atom_type_description
_atom_type_scat_dispersion_real
_atom_type_scat_dispersion_imag
_atom_type_scat_source
C C 0.0033 0.0016 'International Tables Vol C Tables 4.2.6.8 and 6.1.1.4'
H H 0.0000 0.0000 'International Tables Vol C Tables 4.2.6.8 and 6.1.1.4'
N N 0.0061 0.0033 'International Tables Vol C Tables 4.2.6.8 and 6.1.1.4'
O O 0.0106 0.0060 'International Tables Vol C Tables 4.2.6.8 and 6.1.1.4'
S S 0.1246 0.1234 'International Tables Vol C Tables 4.2.6.8 and 6.1.1.4'
Ag Ag -0.8971 1.1015 'International Tables Vol C Tables 4.2.6.8 and 6.1.1.4'

loop_
_geom_angle_atom_site_label_1
_geom_angle_atom_site_label_2
_geom_angle_atom_site_label_3
_geom_angle
OW1 Ag1 N2 176.98(17)
Ag2 Ag2' OW2 93.3(2)
Ag2 Ag2' N1 96.03(17)
OW2 Ag2' N1 170.6(2)
Ag2' Ag2 OW2 63.48(19)
Ag2' Ag2 N1 62.20(15)
OW2 Ag2 N1 125.7(2)
Ag2' Ag2 N3 148.71(19)
OW2 Ag2 N3 142.6(2)
N1 Ag2 N3 89.66(15)
Ag2' Ag2 H3N 142.2(11)
OW2 Ag2 H3N 121.7(3)
N1 Ag2 H3N 102.0(7)
N3 Ag2 H3N 25.5(5)
C2 C1 C9 121.3(4)
C2 C1 S4 118.5(4)
C9 C1 S4 120.2(3)
C1 C2 C3 120.1(5)
C1 C2 H2 120.0
C3 C2 H2 120.0
C4 C3 C2 120.5(5)
C4 C3 H3 119.7
C2 C3 H3 119.7
C3 C4 C10 121.0(4)
C3 C4 H4 119.5
C10 C4 H4 119.5
C6 C5 C10 120.9(4)
C6 C5 H5 119.5
C10 C5 H5 119.5
C5 C6 C7 119.6(4)
C5 C6 N3 120.8(5)
C7 C6 N3 119.5(5)
C8 C7 C6 120.9(4)
C8 C7 H7 119.6
C6 C7 H7 119.6
C7 C8 C9 121.5(4)
C7 C8 H8 119.3
C9 C8 H8 119.3
C8 C9 C10 117.7(4)
C8 C9 C1 125.2(4)
C10 C9 C1 117.1(4)
C4 C10 C9 120.0(4)
C4 C10 C5 120.6(4)
C9 C10 C5 119.4(4)
C12 C11 C20 122.1(4)
C12 C11 S3 117.5(4)
C20 C11 S3 120.4(3)
C11 C12 C13 119.2(5)
C11 C12 H12 120.4
C13 C12 H12 120.4
C14 C13 C12 121.3(5)
C14 C13 H13 119.4
C12 C13 H13 119.4
C13 C14 C19 121.4(5)
C13 C14 H14 119.3
C19 C14 H14 119.3
C16 C15 C19 122.4(4)
C16 C15 H15 118.8
C19 C15 H15 118.8
N4 C16 C15 121.7(4)
N4 C16 C17 121.4(4)
C15 C16 C17 116.9(4)
C18 C17 C16 122.1(4)
C18 C17 H17 118.9
C16 C17 H17 118.9
C17 C18 C20 122.3(4)
C17 C18 H18 118.9
C20 C18 H18 118.9
C14 C19 C15 121.3(4)
C14 C19 C20 118.8(4)
C15 C19 C20 120.0(4)
C18 C20 C11 126.5(4)
C18 C20 C19 116.2(4)
C11 C20 C19 117.3(4)
C22 C21 H21A 109.5
C22 C21 H21B 109.5
H21A C21 H21B 109.5
C22 C21 H21C 109.5
H21A C21 H21C 109.5
H21B C21 H21C 109.5
N2 C22 C23 119.4(4)
N2 C22 C21 120.3(4)
C23 C22 C21 120.3(4)
N1 C23 C22 123.0(4)
N1 C23 H23 118.5
C22 C23 H23 118.5
N1 C24 C25 122.3(4)
N1 C24 H24 118.8
C25 C24 H24 118.8
N2 C25 C24 120.1(4)
N2 C25 C26 119.7(4)
C24 C25 C26 120.2(4)
C25 C26 H26A 109.5
C25 C26 H26B 109.5
H26A C26 H26B 109.5
C25 C26 H26C 109.5
H26A C26 H26C 109.5
H26B C26 H26C 109.5
C23 N1 C24 116.4(4)
C23 N1 Ag2' 125.1(3)
C24 N1 Ag2' 118.4(3)
C23 N1 Ag2 116.6(3)
C24 N1 Ag2 123.5(3)
Ag2' N1 Ag2 21.77(5)
C25 N2 C22 118.8(4)
C25 N2 Ag1 121.0(3)
C22 N2 Ag1 120.2(3)
C6 N3 Ag2 116.7(3)
C6 N3 H3N 135(2)
Ag2 N3 H3N 73.0(6)
C6 N3 H4N 108(4)
Ag2 N3 H4N 107(4)
H3N N3 H4N 111(3)
C16 N4 H1N 117(4)
C16 N4 H2N 119(4)
H1N N4 H2N 110(4)
Ag1 OW1 H1A 88.3(14)
Ag1 OW1 H1B 88.2(13)
H1A OW1 H1B 96(3)
Ag2' OW2 Ag2 23.25(6)
Ag2' OW2 H2A 120(3)
Ag2 OW2 H2A 135(3)
Ag2' OW2 H2B 118(5)
Ag2 OW2 H2B 122(4)
H2A OW2 H2B 95(3)
H3A OW3 H3B 112(6)
O1 S3 O3 112.8(3)
O1 S3 O2 111.9(3)
O3 S3 O2 111.7(2)
O1 S3 C11 107.5(2)
O3 S3 C11 106.3(2)
O2 S3 C11 106.2(2)
O4 S4 O6 113.5(3)
O4 S4 O5 112.0(2)
O6 S4 O5 112.2(2)
O4 S4 C1 106.1(2)
O6 S4 C1 106.3(2)
O5 S4 C1 106.1(2)

loop_
_geom_bond_atom_site_label_1
_geom_bond_atom_site_label_2
_geom_bond_distance
Ag1 OW1 2.115(4)
Ag1 N2 2.140(3)
Ag2' Ag2 0.8860(14)
Ag2' OW2 2.009(5)
Ag2' N1 2.113(3)
Ag2 OW2 2.241(5)
Ag2 N1 2.375(4)
Ag2 N3 2.386(5)
Ag2 H3N 2.307(10)
C1 C2 1.347(7)
C1 C9 1.444(6)
C1 S4 1.791(4)
C2 C3 1.424(8)
C2 H2 0.9300
C3 C4 1.346(7)
C3 H3 0.9300
C4 C10 1.407(6)
C4 H4 0.9300
C5 C6 1.351(7)
C5 C10 1.426(6)
C5 H5 0.9300
C6 C7 1.411(7)
C6 N3 1.431(6)
C7 C8 1.356(7)
C7 H7 0.9300
C8 C9 1.413(6)
C8 H8 0.9300
C9 C10 1.420(6)
C11 C12 1.372(6)
C11 C20 1.425(6)
C11 S3 1.795(4)
C12 C13 1.392(8)
C12 H12 0.9300
C13 C14 1.359(7)
C13 H13 0.9300
C14 C19 1.406(6)
C14 H14 0.9300
C15 C16 1.374(6)
C15 C19 1.412(6)
C15 H15 0.9300
C16 N4 1.362(6)
C16 C17 1.416(6)
C17 C18 1.363(6)
C17 H17 0.9300
C18 C20 1.407(6)
C18 H18 0.9300
C19 C20 1.437(6)
C21 C22 1.490(6)
C21 H21A 0.9600
C21 H21B 0.9600
C21 H21C 0.9600
C22 N2 1.338(6)
C22 C23 1.392(6)
C23 N1 1.325(5)
C23 H23 0.9300
C24 N1 1.333(5)
C24 C25 1.390(6)
C24 H24 0.9300
C25 N2 1.335(5)
C25 C26 1.495(6)
C26 H26A 0.9600
C26 H26B 0.9600
C26 H26C 0.9600
N3 H3N 1.04(2)
N3 H4N 0.72(3)
N4 H1N 0.83(4)
N4 H2N 0.91(4)
O1 S3 1.437(4)
O2 S3 1.442(4)
O3 S3 1.437(4)
O4 S4 1.432(4)
O5 S4 1.448(4)
O6 S4 1.444(3)
OW1 H1A 0.97(5)
OW1 H1B 0.97(4)
OW2 H2A 1.05(4)
OW2 H2B 0.89(4)
OW3 H3A 0.83(6)
OW3 H3B 0.90(6)

loop_
_geom_hbond_atom_site_label_D
_geom_hbond_atom_site_label_H
_geom_hbond_atom_site_label_A
_geom_hbond_distance_DH
_geom_hbond_distance_HA
_geom_hbond_distance_DA
_geom_hbond_angle_DHA
_geom_hbond_site_symmetry_A
OW2 H2B O6 0.89(4) 2.09(4) 2.972(6) 170(6) 3_654
OW3 H3A O1 0.83(6) 2.10(7) 2.882(6) 158(8) 4_455
N4 H1N O5 0.83(4) 2.32(4) 3.077(6) 153(5) 4_545

loop_
_geom_torsion_atom_site_label_1
_geom_torsion_atom_site_label_2
_geom_torsion_atom_site_label_3
_geom_torsion_atom_site_label_4
_geom_torsion
N1 Ag2' Ag2 OW2 179.0(2)
OW2 Ag2' Ag2 N1 -179.0(2)
OW2 Ag2' Ag2 N3 152.7(4)
N1 Ag2' Ag2 N3 -28.3(4)
C9 C1 C2 C3 -0.7(7)
S4 C1 C2 C3 178.3(3)
C1 C2 C3 C4 -1.1(7)
C2 C3 C4 C10 2.0(7)
C10 C5 C6 C7 0.3(6)
C10 C5 C6 N3 177.7(4)
C5 C6 C7 C8 -0.2(6)
N3 C6 C7 C8 -177.6(4)
C6 C7 C8 C9 -0.5(6)
C7 C8 C9 C10 1.0(6)
C7 C8 C9 C1 -179.5(4)
C2 C1 C9 C8 -177.9(4)
S4 C1 C9 C8 3.1(5)
C2 C1 C9 C10 1.5(6)
S4 C1 C9 C10 -177.4(3)
C3 C4 C10 C9 -1.0(6)
C3 C4 C10 C5 178.6(4)
C8 C9 C10 C4 178.8(3)
C1 C9 C10 C4 -0.7(5)
C8 C9 C10 C5 -0.9(5)
C1 C9 C10 C5 179.6(3)
C6 C5 C10 C4 -179.4(4)
C6 C5 C10 C9 0.2(6)
C20 C11 C12 C13 0.7(7)
S3 C11 C12 C13 -177.9(3)
C11 C12 C13 C14 -1.5(7)
C12 C13 C14 C19 0.7(7)
C19 C15 C16 N4 -178.7(5)
C19 C15 C16 C17 3.0(7)
N4 C16 C17 C18 177.6(5)
C15 C16 C17 C18 -4.1(7)
C16 C17 C18 C20 1.6(8)
C13 C14 C19 C15 180.0(4)
C13 C14 C19 C20 0.9(7)
C16 C15 C19 C14 -178.7(4)
C16 C15 C19 C20 0.4(7)
C17 C18 C20 C11 179.5(5)
C17 C18 C20 C19 1.9(7)
C12 C11 C20 C18 -176.7(4)
S3 C11 C20 C18 1.9(6)
C12 C11 C20 C19 0.8(6)
S3 C11 C20 C19 179.4(3)
C14 C19 C20 C18 176.2(4)
C15 C19 C20 C18 -2.9(6)
C14 C19 C20 C11 -1.6(6)
C15 C19 C20 C11 179.3(4)
N2 C22 C23 N1 0.2(8)
C21 C22 C23 N1 179.1(5)
N1 C24 C25 N2 1.7(8)
N1 C24 C25 C26 180.0(5)
C22 C23 N1 C24 -0.8(8)
C22 C23 N1 Ag2' -177.7(4)
C22 C23 N1 Ag2 158.9(4)
C25 C24 N1 C23 -0.1(7)
C25 C24 N1 Ag2' 177.0(4)
C25 C24 N1 Ag2 -158.3(4)
Ag2 Ag2' N1 C23 -73.3(4)
OW2 Ag2' N1 C23 100.6(12)
Ag2 Ag2' N1 C24 109.9(4)
OW2 Ag2' N1 C24 -76.3(13)
OW2 Ag2' N1 Ag2 173.8(12)
Ag2' Ag2 N1 C23 118.9(4)
OW2 Ag2 N1 C23 117.8(4)
N3 Ag2 N1 C23 -75.4(4)
Ag2' Ag2 N1 C24 -83.0(4)
OW2 Ag2 N1 C24 -84.1(4)
N3 Ag2 N1 C24 82.7(4)
OW2 Ag2 N1 Ag2' -1.1(2)
N3 Ag2 N1 Ag2' 165.8(2)
C24 C25 N2 C22 -2.3(7)
C26 C25 N2 C22 179.4(5)
C24 C25 N2 Ag1 174.9(4)
C26 C25 N2 Ag1 -3.4(7)
C23 C22 N2 C25 1.4(7)
C21 C22 N2 C25 -177.5(5)
C23 C22 N2 Ag1 -175.8(3)
C21 C22 N2 Ag1 5.3(6)
OW1 Ag1 N2 C25 156(3)
OW1 Ag1 N2 C22 -27(3)
C5 C6 N3 Ag2 -86.0(5)
C7 C6 N3 Ag2 91.4(5)
Ag2' Ag2 N3 C6 37.4(7)
OW2 Ag2 N3 C6 175.0(4)
N1 Ag2 N3 C6 12.7(4)
N1 Ag2' OW2 Ag2 -173.9(12)
N1 Ag2 OW2 Ag2' 1.1(2)
N3 Ag2 OW2 Ag2' -156.9(4)
C12 C11 S3 O1 -125.5(4)
C20 C11 S3 O1 55.9(4)
C12 C11 S3 O3 -4.5(4)
C20 C11 S3 O3 176.9(4)
C12 C11 S3 O2 114.6(4)
C20 C11 S3 O2 -64.1(4)
C2 C1 S4 O4 112.9(4)
C9 C1 S4 O4 -68.1(4)
C2 C1 S4 O6 -126.0(4)
C9 C1 S4 O6 53.0(3)
C2 C1 S4 O5 -6.5(4)
C9 C1 S4 O5 172.6(3)
